data_7220421
loop_
_publ_author_name
'Liu, Dong'
'Ge, Yu'
'Li, Ni-Ya'
'Ma, Wei'
'Tang, Xiaoyan'

_publ_section_title
;
 Coordination assemblies of Zn(NO3)2 with 4-pyr-poly-2-ene and
 polycarboxylates: structural diversification and photoluminescence
 properties
;
_journal_name_full 'RSC Adv.'
_journal_paper_doi 10.1039/C5RA07371E
_journal_year 2015
_chemical_formula_moiety 'C23 H18 N2 O4 Zn, 2(H2 O)'
_chemical_formula_sum 'C23 H22 N2 O6 Zn'
_chemical_formula_weight 487.82
_chemical_name_systematic
; 
 ? 
;
_space_group_IT_number 57
_symmetry_cell_setting orthorhombic
_symmetry_space_group_name_Hall '-P 2c 2b'
_symmetry_space_group_name_H-M 'P b c m'
_atom_sites_solution_hydrogens geom
_atom_sites_solution_primary direct
_atom_sites_solution_secondary difmap
_audit_creation_method SHELXL-97
_audit_update_record
;
2014-12-11 deposited with the CCDC.
2015-05-07 downloaded from the CCDC.
;
_cell_angle_alpha 90.00
_cell_angle_beta 90.00
_cell_angle_gamma 90.00
_cell_formula_units_Z 4
_cell_length_a 5.8174(12)
_cell_length_b 23.023(5)
_cell_length_c 20.386(4)
_cell_measurement_temperature 223(2)
_cell_volume 2730.4(10)
_computing_cell_refinement 'Bruker SMART'
_computing_data_collection 'Bruker SMART'
_computing_data_reduction 'Bruker SAINT'
_computing_molecular_graphics Diamond
_computing_publication_material 'SHELXTL and PLATON (Spek, 2009)'
_computing_structure_refinement SHELXTL
_computing_structure_solution 'SHELXTL (Sheldrick, 2008)'
_diffrn_ambient_temperature 223(2)
_diffrn_measured_fraction_theta_full 0.986
_diffrn_measured_fraction_theta_max 0.986
_diffrn_measurement_device_type 'CCD area detector'
_diffrn_measurement_method 'phi and omega scans'
_diffrn_radiation_monochromator graphite
_diffrn_radiation_source 'fine-focus sealed tube'
_diffrn_radiation_type MoK\a
_diffrn_radiation_wavelength 0.71073
_diffrn_reflns_av_R_equivalents 0.0464
_diffrn_reflns_av_sigmaI/netI 0.0397
_diffrn_reflns_limit_h_max 6
_diffrn_reflns_limit_h_min -5
_diffrn_reflns_limit_k_max 27
_diffrn_reflns_limit_k_min -22
_diffrn_reflns_limit_l_max 24
_diffrn_reflns_limit_l_min -24
_diffrn_reflns_number 9805
_diffrn_reflns_theta_full 25.05
_diffrn_reflns_theta_max 25.05
_diffrn_reflns_theta_min 3.48
_diffrn_standards_decay_% 0
_diffrn_standards_interval_count 0
_diffrn_standards_interval_time 0
_diffrn_standards_number 0
_exptl_absorpt_coefficient_mu 0.934
_exptl_absorpt_correction_T_max 0.8353
_exptl_absorpt_correction_T_min 0.8070
_exptl_absorpt_correction_type multi-scan
_exptl_absorpt_process_details 'Sadabs, (Sheldrick 2001)'
_exptl_crystal_colour yellow
_exptl_crystal_density_diffrn 1.187
_exptl_crystal_density_method 'not measured'
_exptl_crystal_description block
_exptl_crystal_F_000 1008
_exptl_crystal_size_max 0.24
_exptl_crystal_size_mid 0.22
_exptl_crystal_size_min 0.20
_refine_diff_density_max 0.836
_refine_diff_density_min -0.876
_refine_diff_density_rms 0.094
_refine_ls_extinction_method none
_refine_ls_goodness_of_fit_ref 1.166
_refine_ls_hydrogen_treatment constr
_refine_ls_matrix_type full
_refine_ls_number_parameters 160
_refine_ls_number_reflns 2449
_refine_ls_number_restraints 0
_refine_ls_restrained_S_all 1.166
_refine_ls_R_factor_all 0.0923
_refine_ls_R_factor_gt 0.0722
_refine_ls_shift/su_max 0.000
_refine_ls_shift/su_mean 0.000
_refine_ls_structure_factor_coef Fsqd
_refine_ls_weighting_details 'calc w=1/[\s^2^(Fo^2^)+(0.0669P)^2^+8.7288P] where P=(Fo^2^+2Fc^2^)/3'
_refine_ls_weighting_scheme calc
_refine_ls_wR_factor_gt 0.1749
_refine_ls_wR_factor_ref 0.1865
_reflns_number_gt 1924
_reflns_number_total 2449
_reflns_threshold_expression >2sigma(I)
_cod_data_source_file c5ra07371e2.cif
_cod_data_source_block 3
_cod_depositor_comments
;
The following automatic conversions were performed:

'_symmetry_cell_setting' value 'Orthorhombic' changed to
'orthorhombic' according to
/usr/data/users/saulius/crontab/automatic-downloads/rss-feeds/RSC/lib/dictionaries/cif_core.dic
dictionary named 'cif_core.dic' version 2.4.2 from 2011-04-26.

Automatic conversion script
Id: cif_fix_values 3271 2015-04-21 07:52:19Z andrius 
;
_cod_database_code 7220421

loop_
_symmetry_equiv_pos_as_xyz
'x, y, z'
'-x, -y, z+1/2'
'-x, y+1/2, -z+1/2'
'x, -y+1/2, -z'
'-x, -y, -z'
'x, y, -z-1/2'
'x, -y-1/2, z-1/2'
'-x, y-1/2, z'

loop_
_atom_site_label
_atom_site_type_symbol
_atom_site_fract_x
_atom_site_fract_y
_atom_site_fract_z
_atom_site_U_iso_or_equiv
_atom_site_adp_type
_atom_site_occupancy
_atom_site_symmetry_multiplicity
_atom_site_calc_flag
_atom_site_refinement_flags
Zn1 Zn 1.42662(15) 0.2500 1.0000 0.0302(3) Uani 1 2 d S
N1 N 1.2104(8) 0.31913(17) 0.98923(19) 0.0327(10) Uani 1 1 d .
O1 O 1.6279(6) 0.26182(16) 0.92357(16) 0.0388(9) Uani 1 1 d .
O2 O 1.3962(13) 0.2040(4) 0.8720(2) 0.151(4) Uani 1 1 d .
C1 C 1.2446(10) 0.3606(2) 0.9441(2) 0.0368(12) Uani 1 1 d .
H1 H 1.3741 0.3578 0.9167 0.044 Uiso 1 1 calc R
C2 C 1.0995(11) 0.4070(2) 0.9360(3) 0.0444(14) Uani 1 1 d .
H2 H 1.1295 0.4348 0.9034 0.053 Uiso 1 1 calc R
C3 C 0.9086(10) 0.4128(2) 0.9760(3) 0.0393(13) Uani 1 1 d .
C4 C 0.8734(11) 0.3701(3) 1.0222(3) 0.0473(15) Uani 1 1 d .
H4 H 0.7450 0.3720 1.0501 0.057 Uiso 1 1 calc R
C5 C 1.0266(9) 0.3245(2) 1.0275(3) 0.0409(13) Uani 1 1 d .
H5 H 0.9996 0.2960 1.0596 0.049 Uiso 1 1 calc R
C6 C 0.7557(11) 0.4634(2) 0.9689(4) 0.0537(16) Uani 1 1 d .
H6 H 0.7911 0.4900 0.9354 0.064 Uiso 1 1 calc R
C7 C 0.5721(11) 0.4748(3) 1.0055(3) 0.0521(16) Uani 1 1 d .
H7 H 0.5345 0.4493 1.0399 0.062 Uiso 1 1 calc R
C8 C 1.5688(17) 0.2369(4) 0.7500 0.050(2) Uani 1 2 d S
H8 H 1.4441 0.2109 0.7500 0.060 Uiso 1 2 calc SR
C9 C 1.6606(11) 0.2560(2) 0.8090(2) 0.0420(13) Uani 1 1 d .
C10 C 1.8500(10) 0.2927(2) 0.8085(2) 0.0422(14) Uani 1 1 d .
H10 H 1.9147 0.3049 0.8485 0.051 Uiso 1 1 calc R
C11 C 1.9451(15) 0.3118(4) 0.7500 0.046(2) Uani 1 2 d S
C12 C 2.1485(19) 0.3536(4) 0.7500 0.066(3) Uani 1 2 d S
H12A H 2.1987 0.3603 0.7053 0.099 Uiso 0.50 1 calc PR
H12B H 2.2737 0.3369 0.7751 0.099 Uiso 0.50 1 calc PR
H12C H 2.1024 0.3902 0.7696 0.099 Uiso 0.50 1 calc PR
C13 C 1.5513(11) 0.2385(3) 0.8724(3) 0.0528(17) Uani 1 1 d .
O3 O 0.888(3) 0.0304(5) 0.6743(6) 0.125(6) Uani 0.50 1 d P
H1W H 0.9282 0.0642 0.6865 0.187 Uiso 0.50 1 d PR
H2W H 0.9960 0.0123 0.6935 0.187 Uiso 0.50 1 d PR
O4 O 1.363(5) 0.0927(6) 0.8213(7) 0.245(16) Uani 0.50 1 d P
H3W H 1.5043 0.0831 0.8208 0.368 Uiso 0.50 1 d PR
H4W H 1.3315 0.0981 0.8615 0.368 Uiso 0.50 1 d PR

loop_
_atom_site_aniso_label
_atom_site_aniso_U_11
_atom_site_aniso_U_22
_atom_site_aniso_U_33
_atom_site_aniso_U_23
_atom_site_aniso_U_13
_atom_site_aniso_U_12
Zn1 0.0323(5) 0.0377(5) 0.0206(4) 0.0005(3) 0.000 0.000
N1 0.033(3) 0.034(2) 0.031(2) 0.0005(18) -0.0072(19) 0.0003(18)
O1 0.040(2) 0.058(2) 0.0186(17) 0.0008(16) 0.0024(16) 0.0019(17)
O2 0.157(7) 0.268(9) 0.027(2) -0.016(4) 0.017(3) -0.159(7)
C1 0.044(3) 0.037(3) 0.030(3) -0.001(2) 0.000(2) -0.004(2)
C2 0.060(4) 0.032(3) 0.041(3) 0.003(2) -0.008(3) 0.001(3)
C3 0.037(3) 0.033(3) 0.047(3) -0.004(2) -0.012(3) -0.001(2)
C4 0.041(4) 0.046(3) 0.055(3) -0.001(3) 0.006(3) 0.004(3)
C5 0.029(3) 0.045(3) 0.049(3) 0.008(3) 0.001(3) 0.003(2)
C6 0.055(4) 0.039(3) 0.067(4) -0.002(3) -0.021(4) 0.001(3)
C7 0.046(4) 0.040(3) 0.070(4) -0.008(3) -0.017(3) 0.004(3)
C8 0.060(6) 0.064(6) 0.026(4) 0.000 0.000 -0.022(4)
C9 0.049(3) 0.058(4) 0.019(3) 0.005(2) 0.000(2) -0.004(3)
C10 0.051(4) 0.057(3) 0.019(2) -0.006(2) -0.005(2) -0.004(3)
C11 0.051(5) 0.055(5) 0.032(4) 0.000 0.000 -0.013(4)
C12 0.082(8) 0.078(7) 0.039(5) 0.000 0.000 -0.031(6)
C13 0.053(4) 0.079(5) 0.026(3) 0.003(3) 0.001(3) -0.014(3)
O3 0.217(18) 0.089(9) 0.068(7) -0.022(7) 0.000(9) 0.010(10)
O4 0.56(5) 0.100(11) 0.072(9) -0.003(8) 0.008(16) -0.17(2)

loop_
_atom_type_symbol
_atom_type_description
_atom_type_scat_dispersion_real
_atom_type_scat_dispersion_imag
_atom_type_scat_source
C C 0.0033 0.0016 'International Tables Vol C Tables 4.2.6.8 and 6.1.1.4'
H H 0.0000 0.0000 'International Tables Vol C Tables 4.2.6.8 and 6.1.1.4'
N N 0.0061 0.0033 'International Tables Vol C Tables 4.2.6.8 and 6.1.1.4'
O O 0.0106 0.0060 'International Tables Vol C Tables 4.2.6.8 and 6.1.1.4'
Zn Zn 0.2839 1.4301 'International Tables Vol C Tables 4.2.6.8 and 6.1.1.4'

loop_
_geom_angle_atom_site_label_1
_geom_angle_atom_site_label_2
_geom_angle_atom_site_label_3
_geom_angle
_geom_angle_site_symmetry_1
_geom_angle_site_symmetry_3
O1 Zn1 O1 107.0(2) 4_557 .
O1 Zn1 N1 124.04(15) 4_557 .
O1 Zn1 N1 100.01(16) . .
O1 Zn1 N1 100.00(16) 4_557 4_557
O1 Zn1 N1 124.04(15) . 4_557
N1 Zn1 N1 103.9(2) . 4_557
C5 N1 C1 117.1(5) . .
C5 N1 Zn1 120.4(3) . .
C1 N1 Zn1 122.5(4) . .
C13 O1 Zn1 112.8(4) . .
N1 C1 C2 123.0(5) . .
N1 C1 H1 118.5 . .
C2 C1 H1 118.5 . .
C1 C2 C3 119.9(5) . .
C1 C2 H2 120.0 . .
C3 C2 H2 120.0 . .
C4 C3 C2 117.0(5) . .
C4 C3 C6 122.9(6) . .
C2 C3 C6 120.2(6) . .
C3 C4 C5 120.0(6) . .
C3 C4 H4 120.0 . .
C5 C4 H4 120.0 . .
N1 C5 C4 123.0(5) . .
N1 C5 H5 118.5 . .
C4 C5 H5 118.5 . .
C7 C6 C3 125.9(6) . .
C7 C6 H6 117.0 . .
C3 C6 H6 117.0 . .
C6 C7 C7 122.4(8) . 5_667
C6 C7 H7 118.8 . .
C7 C7 H7 118.8 5_667 .
C9 C8 C9 120.2(8) . 6_557
C9 C8 H8 119.9 . .
C9 C8 H8 119.9 6_557 .
C8 C9 C10 119.5(5) . .
C8 C9 C13 120.0(6) . .
C10 C9 C13 120.4(5) . .
C11 C10 C9 121.0(5) . .
C11 C10 H10 119.5 . .
C9 C10 H10 119.5 . .
C10 C11 C10 118.8(7) . 6_557
C10 C11 C12 120.6(4) . .
C10 C11 C12 120.6(4) 6_557 .
C11 C12 H12A 109.5 . .
C11 C12 H12B 109.5 . .
H12A C12 H12B 109.5 . .
C11 C12 H12C 109.5 . .
H12A C12 H12C 109.5 . .
H12B C12 H12C 109.5 . .
O2 C13 O1 123.7(6) . .
O2 C13 C9 119.4(6) . .
O1 C13 C9 116.9(5) . .
H1W O3 H2W 96.3 . .
H3W O4 H4W 105.0 . .

loop_
_geom_bond_atom_site_label_1
_geom_bond_atom_site_label_2
_geom_bond_distance
_geom_bond_site_symmetry_2
Zn1 O1 1.968(4) 4_557
Zn1 O1 1.968(4) .
Zn1 N1 2.041(4) .
Zn1 N1 2.041(4) 4_557
N1 C5 1.329(7) .
N1 C1 1.341(6) .
O1 C13 1.254(7) .
O2 C13 1.203(8) .
C1 C2 1.370(8) .
C1 H1 0.9400 .
C2 C3 1.384(8) .
C2 H2 0.9400 .
C3 C4 1.376(8) .
C3 C6 1.473(8) .
C4 C5 1.381(8) .
C4 H4 0.9400 .
C5 H5 0.9400 .
C6 C7 1.330(9) .
C6 H6 0.9400 .
C7 C7 1.449(12) 5_667
C7 H7 0.9400 .
C8 C9 1.388(7) .
C8 C9 1.388(7) 6_557
C8 H8 0.9400 .
C9 C10 1.390(8) .
C9 C13 1.496(8) .
C10 C11 1.387(7) .
C10 H10 0.9400 .
C11 C10 1.387(7) 6_557
C11 C12 1.525(12) .
C12 H12A 0.9700 .
C12 H12B 0.9700 .
C12 H12C 0.9700 .
O3 H1W 0.8501 .
O3 H2W 0.8499 .
O4 H3W 0.8500 .
O4 H4W 0.8501 .
